data_7118069
loop_
_publ_author_name
'Julio Fernandez-Cestau'
'Benoit Bertrand'
'Maria Blaya'
'Garth A. Jones'
'Thomas J. Penfold'
'Manfred Bochmann'

_publ_section_title
;
 Synthesis and luminescence modulation of pyrazine-based gold(III) pincer
 complexes
;
_journal_name_full Chem.Commun.
_journal_page_first 16629
_journal_paper_doi 10.1039/C5cc07523H
_journal_volume 51
_journal_year 2015
_chemical_compound_source 'synthesis as described'
_chemical_formula_moiety 'C32 H31 Au1 N2'
_chemical_formula_sum 'C32 H31 Au N2'
_chemical_formula_weight 640.55
_chemical_properties_physical Light-sensitive
_space_group_IT_number 14
_symmetry_cell_setting monoclinic
_symmetry_Int_Tables_number 14
_symmetry_space_group_name_Hall '-P 2yab'
_symmetry_space_group_name_H-M 'P 1 21/a 1'
_atom_sites_solution_hydrogens geom
_audit_conform_dict_location ftp://ftp.iucr.org/pub/cif_core.dic
_audit_conform_dict_name cif_core.dic
_audit_conform_dict_version 2.4.3
_audit_creation_date 2015-05-14T11:10:04-00:00
_audit_creation_method 'WinGX routine CIF_UPDATE'
_audit_update_record
;
2015-08-09 deposited with the CCDC.
2015-09-25 downloaded from the CCDC.
;
_cell_angle_alpha 90
_cell_angle_beta 90
_cell_angle_gamma 90
_cell_formula_units_Z 4
_cell_length_a 8.4040(3)
_cell_length_b 13.1184(4)
_cell_length_c 23.6000(7)
_cell_measurement_reflns_used 16935
_cell_measurement_temperature 140(2)
_cell_measurement_theta_max 29.9208
_cell_measurement_theta_min 2.8727
_cell_measurement_wavelength 0.71073
_cell_volume 2601.83(14)
_computing_cell_refinement
;
        CrysAlisPro, Agilent Technologies,
        Version 1.171.36.21 (release 14-08-2012 CrysAlis171 .NET)
        (compiled Sep 14 2012,17:21:16)
;
_computing_data_collection
;
        CrysAlisPro, Agilent Technologies,
        Version 1.171.36.21 (release 14-08-2012 CrysAlis171 .NET)
        (compiled Sep 14 2012,17:21:16)
;
_computing_data_reduction
;
        CrysAlisPro, Agilent Technologies,
        Version 1.171.36.21 (release 14-08-2012 CrysAlis171 .NET)
        (compiled Sep 14 2012,17:21:16)
;
_computing_molecular_graphics 'Ortep-3 for Windows (Farrugia, 1997)'
_computing_publication_material 'WinGX publication routines (Farrugia, 1999)'
_computing_structure_refinement 'SHELXL-2014/7 (Sheldrick, 2014)'
_computing_structure_solution 'DIRDIF08 (Beurskens et al, 2008)'
_diffrn_ambient_temperature 140(2)
_diffrn_detector_area_resol_mean 16.005
_diffrn_measured_fraction_theta_full 0.9984
_diffrn_measured_fraction_theta_max 0.9839
_diffrn_measurement_device_type 'Xcalibur, Sapphire3'
_diffrn_measurement_method '\w scans'
_diffrn_orient_matrix_UB_11 0.016355
_diffrn_orient_matrix_UB_12 -0.0490313
_diffrn_orient_matrix_UB_13 0.0112303
_diffrn_orient_matrix_UB_21 0.0041071
_diffrn_orient_matrix_UB_22 0.0210971
_diffrn_orient_matrix_UB_23 0.0276185
_diffrn_orient_matrix_UB_31 -0.0827017
_diffrn_orient_matrix_UB_32 -0.0086764
_diffrn_orient_matrix_UB_33 0.003751
_diffrn_radiation_monochromator graphite
_diffrn_radiation_probe x-ray
_diffrn_radiation_type 'Mo K\a'
_diffrn_radiation_wavelength 0.7107
_diffrn_reflns_av_R_equivalents 0.0347
_diffrn_reflns_av_unetI/netI 0.0416
_diffrn_reflns_Laue_measured_fraction_full 0.997
_diffrn_reflns_Laue_measured_fraction_max 0.931
_diffrn_reflns_limit_h_max 11
_diffrn_reflns_limit_h_min -11
_diffrn_reflns_limit_k_max 18
_diffrn_reflns_limit_k_min -18
_diffrn_reflns_limit_l_max 30
_diffrn_reflns_limit_l_min -31
_diffrn_reflns_number 41782
_diffrn_reflns_point_group_measured_fraction_full 0.997
_diffrn_reflns_point_group_measured_fraction_max 0.931
_diffrn_reflns_theta_full 27.4248
_diffrn_reflns_theta_max 29.9208
_diffrn_reflns_theta_min 2.8727
_diffrn_standards_interval_count .
_diffrn_standards_interval_time .
_diffrn_standards_number 0
_exptl_absorpt_coefficient_mu 5.677
_exptl_absorpt_correction_T_max 1
_exptl_absorpt_correction_T_min 0.44404
_exptl_absorpt_correction_type multi-scan
_exptl_absorpt_process_details
;
        CrysAlisPro, Agilent Technologies,
        Version 1.171.36.21 (release 14-08-2012 CrysAlis171 .NET)
        (compiled Sep 14 2012,17:21:16)
        Empirical absorption correction using spherical harmonics,
 implemented in SCALE3 ABSPACK scaling algorithm.
;
_exptl_crystal_colour yellow
_exptl_crystal_density_diffrn 1.635
_exptl_crystal_density_method 'not measured'
_exptl_crystal_description needle
_exptl_crystal_F_000 1264
_exptl_crystal_preparation Luminescent
_exptl_crystal_size_max 0.2
_exptl_crystal_size_mid 0.1
_exptl_crystal_size_min 0.05
_refine_diff_density_max 2.134
_refine_diff_density_min -3.982
_refine_diff_density_rms 0.172
_refine_ls_extinction_method none
_refine_ls_goodness_of_fit_ref 1.263
_refine_ls_hydrogen_treatment constr
_refine_ls_matrix_type full
_refine_ls_number_constraints 0
_refine_ls_number_parameters 322
_refine_ls_number_reflns 7043
_refine_ls_number_restraints 0
_refine_ls_restrained_S_all 1.263
_refine_ls_R_factor_all 0.0481
_refine_ls_R_factor_gt 0.0424
_refine_ls_shift/su_max 0.001
_refine_ls_shift/su_mean 0
_refine_ls_structure_factor_coef Fsqd
_refine_ls_weighting_details 'w=1/[\s^2^(Fo^2^)+(0.0071P)^2^+27.1091P] where P=(Fo^2^+2Fc^2^)/3'
_refine_ls_weighting_scheme calc
_refine_ls_wR_factor_gt 0.0974
_refine_ls_wR_factor_ref 0.0999
_reflns_Friedel_coverage 0
_reflns_number_gt 6336
_reflns_number_total 7043
_reflns_threshold_expression 'I > 2\s(I)'
_cod_data_source_file c5cc07523h2.cif
_cod_data_source_block shelx2
_cod_original_sg_symbol_H-M P21/a
_cod_database_code 7118069
_shelx_estimated_absorpt_t_min 0.396
_shelx_estimated_absorpt_t_max 0.764

loop_
_symmetry_equiv_pos_as_xyz
'x, y, z'
'-x+1/2, y+1/2, -z'
'-x, -y, -z'
'x-1/2, -y-1/2, z'

loop_
_atom_site_label
_atom_site_type_symbol
_atom_site_fract_x
_atom_site_fract_y
_atom_site_fract_z
_atom_site_U_iso_or_equiv
_atom_site_adp_type
_atom_site_occupancy
_atom_site_site_symmetry_order
_atom_site_calc_flag
_atom_site_refinement_flags_posn
_atom_site_refinement_flags_adp
_atom_site_refinement_flags_occupancy
_atom_site_disorder_assembly
_atom_site_disorder_group
Au1 Au 0.00732(3) 0.70768(2) 0.27002(2) 0.01899(7) Uani 1 1 d . . . . .
N1 N -0.0699(6) 0.8333(4) 0.3091(2) 0.0257(11) Uani 1 1 d . . . . .
N2 N -0.1745(7) 1.0051(5) 0.3615(3) 0.0352(13) Uani 1 1 d . . . . .
C1 C -0.1653(7) 0.8233(5) 0.3547(3) 0.0265(13) Uani 1 1 d . . . . .
C2 C -0.2185(8) 0.9123(6) 0.3805(3) 0.0327(15) Uani 1 1 d . . . . .
H2 H -0.2876 0.9077 0.4123 0.039 Uiso 1 1 calc R U . . .
C3 C -0.0785(8) 1.0102(5) 0.3167(3) 0.0320(14) Uani 1 1 d . . . . .
H3 H -0.0465 1.0756 0.3038 0.038 Uiso 1 1 calc R U . . .
C4 C -0.0221(8) 0.9246(5) 0.2877(3) 0.0261(12) Uani 1 1 d . . . . .
C5 C -0.1915(7) 0.7157(5) 0.3705(3) 0.0261(12) Uani 1 1 d . . . . .
C6 C -0.1150(7) 0.6416(5) 0.3367(3) 0.0254(12) Uani 1 1 d . . . . .
C7 C -0.1287(8) 0.5397(5) 0.3523(3) 0.0275(13) Uani 1 1 d . . . . .
H7 H -0.076 0.4893 0.3303 0.033 Uiso 1 1 calc R U . . .
C8 C -0.2182(8) 0.5089(5) 0.3998(3) 0.0308(14) Uani 1 1 d . . . . .
C9 C -0.2955(8) 0.5841(6) 0.4314(3) 0.0339(15) Uani 1 1 d . . . . .
H9 H -0.3579 0.5646 0.4632 0.041 Uiso 1 1 calc R U . . .
C10 C -0.2836(8) 0.6864(6) 0.4175(3) 0.0335(15) Uani 1 1 d . . . . .
H10 H -0.3372 0.7363 0.4395 0.04 Uiso 1 1 calc R U . . .
C11 C -0.2181(9) 0.3974(6) 0.4188(3) 0.0368(16) Uani 1 1 d . . . . .
C12 C -0.2178(15) 0.3236(7) 0.3689(4) 0.065(3) Uani 1 1 d . . . . .
H12A H -0.116 0.3283 0.3489 0.098 Uiso 1 1 calc R U . . .
H12B H -0.3046 0.341 0.343 0.098 Uiso 1 1 calc R U . . .
H12C H -0.2327 0.2538 0.3829 0.098 Uiso 1 1 calc R U . . .
C13 C -0.0646(10) 0.3797(7) 0.4531(4) 0.054(2) Uani 1 1 d . . . . .
H13A H -0.0596 0.4287 0.4844 0.081 Uiso 1 1 calc R U . . .
H13B H 0.028 0.389 0.4284 0.081 Uiso 1 1 calc R U . . .
H13C H -0.0645 0.3102 0.4683 0.081 Uiso 1 1 calc R U . . .
C14 C -0.3587(10) 0.3730(7) 0.4578(4) 0.048(2) Uani 1 1 d . . . . .
H14A H -0.3599 0.4211 0.4896 0.072 Uiso 1 1 calc R U . . .
H14B H -0.3478 0.3033 0.4723 0.072 Uiso 1 1 calc R U . . .
H14C H -0.4583 0.3789 0.4364 0.072 Uiso 1 1 calc R U . . .
C15 C 0.0714(7) 0.9164(5) 0.2361(3) 0.0266(13) Uani 1 1 d . . . . .
C16 C 0.1056(7) 0.8162(5) 0.2159(3) 0.0276(13) Uani 1 1 d . . . . .
C17 C 0.1859(8) 0.8060(5) 0.1652(3) 0.0289(13) Uani 1 1 d . . . . .
H17 H 0.2091 0.7394 0.1517 0.035 Uiso 1 1 calc R U . . .
C18 C 0.2349(8) 0.8908(6) 0.1327(3) 0.0316(14) Uani 1 1 d . . . . .
C19 C 0.2046(9) 0.9882(5) 0.1547(3) 0.0345(15) Uani 1 1 d . . . . .
H19 H 0.24 1.0465 0.1345 0.041 Uiso 1 1 calc R U . . .
C20 C 0.1231(9) 1.0010(5) 0.2058(3) 0.0342(15) Uani 1 1 d . . . . .
H20 H 0.1031 1.0676 0.2199 0.041 Uiso 1 1 calc R U . . .
C21 C 0.3138(8) 0.8812(6) 0.0743(3) 0.0332(15) Uani 1 1 d . . . . .
C22 C 0.3376(10) 0.7708(6) 0.0564(3) 0.0422(18) Uani 1 1 d . . . . .
H22A H 0.4103 0.7371 0.0829 0.063 Uiso 1 1 calc R U . . .
H22B H 0.3828 0.7687 0.0182 0.063 Uiso 1 1 calc R U . . .
H22C H 0.2348 0.7354 0.0566 0.063 Uiso 1 1 calc R U . . .
C23 C 0.4791(8) 0.9335(6) 0.0762(3) 0.0355(15) Uani 1 1 d . . . . .
H23A H 0.4658 1.0061 0.0848 0.053 Uiso 1 1 calc R U . . .
H23B H 0.5316 0.9259 0.0393 0.053 Uiso 1 1 calc R U . . .
H23C H 0.5445 0.9015 0.1056 0.053 Uiso 1 1 calc R U . . .
C24 C 0.2105(9) 0.9341(7) 0.0311(3) 0.045(2) Uani 1 1 d . . . . .
H24A H 0.1036 0.9042 0.0317 0.067 Uiso 1 1 calc R U . . .
H24B H 0.257 0.9255 -0.0067 0.067 Uiso 1 1 calc R U . . .
H24C H 0.2039 1.0069 0.0401 0.067 Uiso 1 1 calc R U . . .
C25 C 0.0939(8) 0.5831(5) 0.2342(3) 0.0284(13) Uani 1 1 d . . . . .
C26 C 0.1533(8) 0.5074(5) 0.2152(3) 0.0300(14) Uani 1 1 d . . . . .
C27 C 0.2312(8) 0.4191(5) 0.1924(3) 0.0301(14) Uani 1 1 d . . . . .
C28 C 0.2464(8) 0.3307(5) 0.2247(3) 0.0337(15) Uani 1 1 d . . . . .
H28 H 0.1971 0.3264 0.2608 0.04 Uiso 1 1 calc R U . . .
C29 C 0.3346(10) 0.2479(6) 0.2038(4) 0.0429(18) Uani 1 1 d . . . . .
H29 H 0.3486 0.1889 0.2266 0.051 Uiso 1 1 calc R U . . .
C30 C 0.4009(10) 0.2515(6) 0.1505(4) 0.0446(19) Uani 1 1 d . . . . .
H30 H 0.4595 0.1949 0.1365 0.054 Uiso 1 1 calc R U . . .
C31 C 0.3823(10) 0.3367(7) 0.1178(3) 0.0441(19) Uani 1 1 d . . . . .
H31 H 0.4255 0.338 0.0806 0.053 Uiso 1 1 calc R U . . .
C32 C 0.3014(9) 0.4213(6) 0.1381(3) 0.0371(16) Uani 1 1 d . . . . .
H32 H 0.2931 0.4809 0.1154 0.045 Uiso 1 1 calc R U . . .

loop_
_atom_site_aniso_label
_atom_site_aniso_U_11
_atom_site_aniso_U_22
_atom_site_aniso_U_33
_atom_site_aniso_U_23
_atom_site_aniso_U_13
_atom_site_aniso_U_12
Au1 0.02151(11) 0.02022(10) 0.01524(10) 0.00069(8) 0.00130(7) 0.00116(8)
N1 0.025(3) 0.027(3) 0.026(3) -0.002(2) -0.001(2) 0.002(2)
N2 0.038(3) 0.035(3) 0.033(3) -0.005(3) -0.001(3) 0.007(3)
C1 0.024(3) 0.033(3) 0.023(3) -0.001(2) -0.002(2) 0.001(2)
C2 0.029(3) 0.042(4) 0.027(3) -0.004(3) 0.005(3) 0.002(3)
C3 0.036(4) 0.029(3) 0.031(3) -0.002(3) -0.003(3) 0.002(3)
C4 0.032(3) 0.022(3) 0.024(3) 0.005(2) 0.001(2) 0.003(2)
C5 0.021(3) 0.034(3) 0.023(3) -0.001(3) 0.000(2) 0.002(2)
C6 0.027(3) 0.030(3) 0.019(3) -0.001(2) 0.005(2) -0.002(2)
C7 0.027(3) 0.031(3) 0.025(3) 0.001(3) 0.001(2) 0.001(3)
C8 0.028(3) 0.036(4) 0.028(3) 0.002(3) 0.001(3) -0.002(3)
C9 0.033(4) 0.041(4) 0.027(3) 0.000(3) 0.008(3) -0.005(3)
C10 0.034(4) 0.042(4) 0.024(3) -0.002(3) 0.005(3) 0.004(3)
C11 0.043(4) 0.037(4) 0.031(4) 0.009(3) 0.005(3) -0.005(3)
C12 0.114(9) 0.033(4) 0.049(5) 0.003(4) 0.006(6) -0.005(5)
C13 0.047(5) 0.050(5) 0.066(6) 0.022(5) 0.003(4) 0.006(4)
C14 0.042(4) 0.050(5) 0.051(5) 0.019(4) 0.007(4) -0.008(4)
C15 0.024(3) 0.029(3) 0.027(3) 0.004(3) 0.000(2) 0.001(2)
C16 0.024(3) 0.031(3) 0.027(3) 0.002(3) 0.003(2) 0.002(2)
C17 0.027(3) 0.029(3) 0.031(3) 0.002(3) -0.001(3) -0.005(3)
C18 0.027(3) 0.039(4) 0.029(3) 0.005(3) 0.002(3) -0.003(3)
C19 0.035(4) 0.031(3) 0.038(4) 0.007(3) 0.000(3) -0.003(3)
C20 0.037(4) 0.028(3) 0.037(4) 0.004(3) 0.007(3) -0.002(3)
C21 0.033(3) 0.041(4) 0.026(3) 0.005(3) 0.003(3) -0.007(3)
C22 0.046(4) 0.048(5) 0.033(4) -0.006(3) 0.013(3) -0.012(4)
C23 0.033(4) 0.044(4) 0.030(3) 0.004(3) 0.007(3) -0.008(3)
C24 0.038(4) 0.069(6) 0.028(4) 0.013(4) -0.004(3) -0.009(4)
C25 0.029(3) 0.030(3) 0.026(3) 0.001(3) 0.003(2) 0.000(3)
C26 0.032(3) 0.028(3) 0.030(3) 0.003(3) -0.002(3) -0.001(3)
C27 0.026(3) 0.033(3) 0.032(3) -0.004(3) -0.001(3) 0.003(3)
C28 0.034(4) 0.032(3) 0.035(4) 0.000(3) -0.001(3) -0.003(3)
C29 0.049(5) 0.026(3) 0.053(5) -0.001(3) -0.008(4) -0.001(3)
C30 0.044(4) 0.036(4) 0.054(5) -0.015(4) -0.006(4) 0.012(3)
C31 0.043(4) 0.051(5) 0.038(4) -0.010(4) 0.001(3) 0.012(4)
C32 0.038(4) 0.040(4) 0.034(4) -0.003(3) 0.000(3) 0.007(3)

loop_
_atom_type_symbol
_atom_type_description
_atom_type_scat_dispersion_real
_atom_type_scat_dispersion_imag
_atom_type_scat_source
C C 0.0033 0.0016 'International Tables Vol C Tables 4.2.6.8 and 6.1.1.4'
H H 0 0 'International Tables Vol C Tables 4.2.6.8 and 6.1.1.4'
Au Au -2.0133 8.8022 'International Tables Vol C Tables 4.2.6.8 and 6.1.1.4'
N N 0.0061 0.0033 'International Tables Vol C Tables 4.2.6.8 and 6.1.1.4'

loop_
_geom_angle_atom_site_label_1
_geom_angle_atom_site_label_2
_geom_angle_atom_site_label_3
_geom_angle
_geom_angle_site_symmetry_1
_geom_angle_site_symmetry_3
C25 Au1 N1 176.9(2) . .
C25 Au1 C6 99.3(3) . .
N1 Au1 C6 80.4(2) . .
C25 Au1 C16 99.0(3) . .
N1 Au1 C16 81.2(2) . .
C6 Au1 C16 161.6(3) . .
C1 N1 C4 123.9(6) . .
C1 N1 Au1 118.7(4) . .
C4 N1 Au1 117.3(4) . .
C3 N2 C2 118.4(6) . .
N1 C1 C2 117.3(6) . .
N1 C1 C5 112.6(6) . .
C2 C1 C5 130.1(6) . .
N2 C2 C1 121.6(6) . .
N2 C2 H2 119.2 . .
C1 C2 H2 119.2 . .
N2 C3 C4 123.6(7) . .
N2 C3 H3 118.2 . .
C4 C3 H3 118.2 . .
N1 C4 C3 115.2(6) . .
N1 C4 C15 113.9(6) . .
C3 C4 C15 130.8(6) . .
C10 C5 C6 120.5(6) . .
C10 C5 C1 122.9(6) . .
C6 C5 C1 116.6(6) . .
C7 C6 C5 118.3(6) . .
C7 C6 Au1 130.1(5) . .
C5 C6 Au1 111.5(5) . .
C6 C7 C8 122.0(6) . .
C6 C7 H7 119 . .
C8 C7 H7 119 . .
C9 C8 C7 118.1(6) . .
C9 C8 C11 121.3(6) . .
C7 C8 C11 120.5(6) . .
C10 C9 C8 121.6(6) . .
C10 C9 H9 119.2 . .
C8 C9 H9 119.2 . .
C9 C10 C5 119.5(6) . .
C9 C10 H10 120.3 . .
C5 C10 H10 120.3 . .
C12 C11 C8 112.4(6) . .
C12 C11 C14 109.4(7) . .
C8 C11 C14 112.1(7) . .
C12 C11 C13 108.0(8) . .
C8 C11 C13 107.3(6) . .
C14 C11 C13 107.4(6) . .
C11 C12 H12A 109.5 . .
C11 C12 H12B 109.5 . .
H12A C12 H12B 109.5 . .
C11 C12 H12C 109.5 . .
H12A C12 H12C 109.5 . .
H12B C12 H12C 109.5 . .
C11 C13 H13A 109.5 . .
C11 C13 H13B 109.5 . .
H13A C13 H13B 109.5 . .
C11 C13 H13C 109.5 . .
H13A C13 H13C 109.5 . .
H13B C13 H13C 109.5 . .
C11 C14 H14A 109.5 . .
C11 C14 H14B 109.5 . .
H14A C14 H14B 109.5 . .
C11 C14 H14C 109.5 . .
H14A C14 H14C 109.5 . .
H14B C14 H14C 109.5 . .
C20 C15 C16 120.0(6) . .
C20 C15 C4 122.8(6) . .
C16 C15 C4 117.2(6) . .
C17 C16 C15 118.5(6) . .
C17 C16 Au1 131.2(5) . .
C15 C16 Au1 110.2(4) . .
C16 C17 C18 122.5(6) . .
C16 C17 H17 118.7 . .
C18 C17 H17 118.7 . .
C19 C18 C17 117.5(6) . .
C19 C18 C21 119.1(6) . .
C17 C18 C21 123.3(7) . .
C20 C19 C18 121.2(6) . .
C20 C19 H19 119.4 . .
C18 C19 H19 119.4 . .
C15 C20 C19 120.1(7) . .
C15 C20 H20 120 . .
C19 C20 H20 120 . .
C24 C21 C22 109.0(7) . .
C24 C21 C18 108.7(6) . .
C22 C21 C18 112.6(6) . .
C24 C21 C23 109.4(6) . .
C22 C21 C23 108.1(6) . .
C18 C21 C23 109.0(6) . .
C21 C22 H22A 109.5 . .
C21 C22 H22B 109.5 . .
H22A C22 H22B 109.5 . .
C21 C22 H22C 109.5 . .
H22A C22 H22C 109.5 . .
H22B C22 H22C 109.5 . .
C21 C23 H23A 109.5 . .
C21 C23 H23B 109.5 . .
H23A C23 H23B 109.5 . .
C21 C23 H23C 109.5 . .
H23A C23 H23C 109.5 . .
H23B C23 H23C 109.5 . .
C21 C24 H24A 109.5 . .
C21 C24 H24B 109.5 . .
H24A C24 H24B 109.5 . .
C21 C24 H24C 109.5 . .
H24A C24 H24C 109.5 . .
H24B C24 H24C 109.5 . .
C26 C25 Au1 175.9(6) . .
C25 C26 C27 177.4(7) . .
C28 C27 C32 118.4(6) . .
C28 C27 C26 120.6(6) . .
C32 C27 C26 121.0(7) . .
C27 C28 C29 120.0(7) . .
C27 C28 H28 120 . .
C29 C28 H28 120 . .
C30 C29 C28 120.5(7) . .
C30 C29 H29 119.7 . .
C28 C29 H29 119.7 . .
C31 C30 C29 119.9(7) . .
C31 C30 H30 120 . .
C29 C30 H30 120 . .
C30 C31 C32 120.9(8) . .
C30 C31 H31 119.5 . .
C32 C31 H31 119.5 . .
C31 C32 C27 120.2(7) . .
C31 C32 H32 119.9 . .
C27 C32 H32 119.9 . .

loop_
_geom_bond_atom_site_label_1
_geom_bond_atom_site_label_2
_geom_bond_distance
_geom_bond_site_symmetry_2
Au1 C25 1.979(7) .
Au1 N1 1.997(5) .
Au1 C6 2.070(6) .
Au1 C16 2.083(7) .
N1 C1 1.348(8) .
N1 C4 1.360(8) .
N2 C3 1.331(9) .
N2 C2 1.349(9) .
C1 C2 1.392(9) .
C1 C5 1.476(9) .
C2 H2 0.95 .
C3 C4 1.398(9) .
C3 H3 0.95 .
C4 C15 1.453(9) .
C5 C10 1.405(9) .
C5 C6 1.412(9) .
C6 C7 1.392(9) .
C7 C8 1.409(9) .
C7 H7 0.95 .
C8 C9 1.397(10) .
C8 C11 1.530(10) .
C9 C10 1.385(10) .
C9 H9 0.95 .
C10 H10 0.95 .
C11 C12 1.524(12) .
C11 C14 1.531(10) .
C11 C13 1.541(11) .
C12 H12A 0.98 .
C12 H12B 0.98 .
C12 H12C 0.98 .
C13 H13A 0.98 .
C13 H13B 0.98 .
C13 H13C 0.98 .
C14 H14A 0.98 .
C14 H14B 0.98 .
C14 H14C 0.98 .
C15 C20 1.390(9) .
C15 C16 1.427(9) .
C16 C17 1.381(9) .
C17 C18 1.414(9) .
C17 H17 0.95 .
C18 C19 1.402(10) .
C18 C21 1.533(9) .
C19 C20 1.397(10) .
C19 H19 0.95 .
C20 H20 0.95 .
C21 C24 1.509(10) .
C21 C22 1.522(11) .
C21 C23 1.550(10) .
C22 H22A 0.98 .
C22 H22B 0.98 .
C22 H22C 0.98 .
C23 H23A 0.98 .
C23 H23B 0.98 .
C23 H23C 0.98 .
C24 H24A 0.98 .
C24 H24B 0.98 .
C24 H24C 0.98 .
C25 C26 1.199(9) .
C26 C27 1.435(9) .
C27 C28 1.393(10) .
C27 C32 1.412(10) .
C28 C29 1.405(10) .
C28 H28 0.95 .
C29 C30 1.375(12) .
C29 H29 0.95 .
C30 C31 1.368(12) .
C30 H30 0.95 .
C31 C32 1.387(10) .
C31 H31 0.95 .
C32 H32 0.95 .
